data_4074461
loop_
_publ_author_name
'Clapham, Sean E.'
'Guo, Rongwei'
'Zimmer-De Iuliis, Marco'
'Rasool, Nailyn'
'Lough, Alan'
'Morris, Robert H.'

_publ_section_title
;
 Probing the Effect of the Ligand X on the Properties and Catalytic
 Activity of the Complexes RuHX(diamine)(PPh3)2(X = OPh, 4-SC6H4OCH3,
 OPPh2, OP(OEt)2, CCPh, NCCHCN, CH(COOMe)2; diamine =
 2,3-Diamino-2,3-dimethylbutane, (R,R)-1,2-Diaminocyclohexane)
;
_journal_issue 22
_journal_name_full Organometallics
_journal_page_first 5477
_journal_paper_doi 10.1021/om060661q
_journal_volume 25
_journal_year 2006
_chemical_absolute_configuration ad
_chemical_formula_moiety 'C50 H52 N2 P2 Ru'
_chemical_formula_sum 'C50 H52 N2 P2 Ru'
_chemical_formula_weight 843.95
_chemical_name_systematic
; 
 ? 
;
_space_group_IT_number 19
_symmetry_cell_setting orthorhombic
_symmetry_space_group_name_Hall 'P 2ac 2ab'
_symmetry_space_group_name_H-M 'P 21 21 21'
_atom_sites_solution_hydrogens geom
_atom_sites_solution_primary direct
_atom_sites_solution_secondary difmap
_audit_creation_method SHELXL-97
_cell_angle_alpha 90.00
_cell_angle_beta 90.00
_cell_angle_gamma 90.00
_cell_formula_units_Z 4
_cell_length_a 10.6504(2)
_cell_length_b 14.0567(2)
_cell_length_c 28.1451(7)
_cell_measurement_reflns_used 33209
_cell_measurement_temperature 150(1)
_cell_measurement_theta_max 27.5
_cell_measurement_theta_min 2.6
_cell_volume 4213.59(14)
_computing_cell_refinement 'Denzo-SMN (Otwinowski & Minor, 1997)'
_computing_data_collection 'Collect (Nonius BV, 1997-2003)'
_computing_data_reduction Denzo-SMN
_computing_molecular_graphics 'SHELXTL V6.12'
_computing_publication_material 'SHELXTL V6.12'
_computing_structure_refinement 'SHELXTL V6.12(Sheldrick, 2001)'
_computing_structure_solution 'SIR-92 (Altomare et al., 1993)'
_diffrn_ambient_temperature 150(1)
_diffrn_detector_area_resol_mean 9
_diffrn_measured_fraction_theta_full 0.993
_diffrn_measured_fraction_theta_max 0.993
_diffrn_measurement_device_type 'Bruker-Nonius KappaCCD'
_diffrn_measurement_method '\f scans and \w scans with \k offsets'
_diffrn_radiation_monochromator graphite
_diffrn_radiation_source 'fine-focus sealed tube'
_diffrn_radiation_type MoK\a
_diffrn_radiation_wavelength 0.71073
_diffrn_reflns_av_R_equivalents 0.0637
_diffrn_reflns_av_sigmaI/netI 0.0732
_diffrn_reflns_limit_h_max 13
_diffrn_reflns_limit_h_min -13
_diffrn_reflns_limit_k_max 18
_diffrn_reflns_limit_k_min -15
_diffrn_reflns_limit_l_max 36
_diffrn_reflns_limit_l_min -36
_diffrn_reflns_number 28673
_diffrn_reflns_theta_full 27.49
_diffrn_reflns_theta_max 27.49
_diffrn_reflns_theta_min 2.80
_diffrn_standards_decay_% 0
_diffrn_standards_interval_count 0
_diffrn_standards_interval_time 0
_diffrn_standards_number 0
_exptl_absorpt_coefficient_mu 0.485
_exptl_absorpt_correction_T_max 0.955
_exptl_absorpt_correction_T_min 0.814
_exptl_absorpt_correction_type multi-scan
_exptl_absorpt_process_details
; 
multi-scan from symmetry-related measurements 
 Sortav (Blessing 1995) 
;
_exptl_crystal_colour 'pale yellow'
_exptl_crystal_density_diffrn 1.330
_exptl_crystal_density_method 'not measured'
_exptl_crystal_description block
_exptl_crystal_F_000 1760
_exptl_crystal_size_max 0.20
_exptl_crystal_size_mid 0.20
_exptl_crystal_size_min 0.10
_refine_diff_density_max 0.819
_refine_diff_density_min -0.774
_refine_diff_density_rms 0.081
_refine_ls_abs_structure_details 'Flack H D (1983), Acta Cryst. A39, 876-881'
_refine_ls_abs_structure_Flack -0.03(2)
_refine_ls_extinction_coef 0.0010(3)
_refine_ls_extinction_expression Fc^*^=kFc[1+0.001xFc^2^\l^3^/sin(2\q)]^-1/4^
_refine_ls_extinction_method SHELXL
_refine_ls_goodness_of_fit_ref 1.023
_refine_ls_hydrogen_treatment mixed
_refine_ls_matrix_type full
_refine_ls_number_parameters 504
_refine_ls_number_reflns 9518
_refine_ls_number_restraints 0
_refine_ls_restrained_S_all 1.023
_refine_ls_R_factor_all 0.0654
_refine_ls_R_factor_gt 0.0416
_refine_ls_shift/su_max 0.001
_refine_ls_shift/su_mean 0.000
_refine_ls_structure_factor_coef Fsqd
_refine_ls_weighting_details 'calc w=1/[\s^2^(Fo^2^)+(0.0446P)^2^] where P=(Fo^2^+2Fc^2^)/3'
_refine_ls_weighting_scheme calc
_refine_ls_wR_factor_gt 0.0832
_refine_ls_wR_factor_ref 0.0937
_reflns_number_gt 7655
_reflns_number_total 9518
_reflns_threshold_expression I>2\s(I)
_cod_data_source_file om060661qsi20060721_020605.cif
_cod_data_source_block RuH(CCPh)(tmen)(PPh3)2
_cod_depositor_comments
;
The following automatic conversions were performed:

'_symmetry_cell_setting' value 'Orthorhombic' changed to
'orthorhombic' according to
/home/saulius/struct/CIF-dictionaries/cif_core.dic dictionary named
'cif_core.dic' version 2.4.1 from 2010-06-29.

Automatic conversion script
Id: cif_fix_values 1715 2011-07-08 13:25:40Z adriana 
;
_cod_database_code 4074461

loop_
_symmetry_equiv_pos_as_xyz
'x, y, z'
'-x+1/2, -y, z+1/2'
'x+1/2, -y+1/2, -z'
'-x, y+1/2, -z+1/2'

loop_
_atom_site_label
_atom_site_type_symbol
_atom_site_fract_x
_atom_site_fract_y
_atom_site_fract_z
_atom_site_U_iso_or_equiv
_atom_site_adp_type
_atom_site_occupancy
_atom_site_symmetry_multiplicity
_atom_site_calc_flag
_atom_site_refinement_flags
Ru1 Ru 0.57181(2) 0.536160(17) 0.597076(10) 0.02243(8) Uani 1 1 d .
H1RU H 0.696(3) 0.476(2) 0.5760(12) 0.027 Uiso 1 1 d .
P1 P 0.58696(8) 0.47817(5) 0.67156(3) 0.02236(18) Uani 1 1 d .
P2 P 0.45489(8) 0.41838(6) 0.56499(3) 0.0251(2) Uani 1 1 d .
N1 N 0.5791(3) 0.61844(18) 0.53073(10) 0.0266(6) Uani 1 1 d .
H1A H 0.5720 0.5770 0.5056 0.032 Uiso 1 1 calc R
H1B H 0.5108 0.6585 0.5298 0.032 Uiso 1 1 calc R
N2 N 0.7113(3) 0.6495(2) 0.60986(11) 0.0299(7) Uani 1 1 d .
H2A H 0.6918 0.6786 0.6382 0.036 Uiso 1 1 calc R
H2B H 0.7887 0.6213 0.6135 0.036 Uiso 1 1 calc R
C1 C 0.6970(3) 0.6772(2) 0.52404(14) 0.0278(8) Uani 1 1 d .
C2 C 0.7230(3) 0.7253(2) 0.57253(14) 0.0304(8) Uani 1 1 d .
C3 C 0.6749(4) 0.7495(3) 0.48416(15) 0.0390(10) Uani 1 1 d .
H3A H 0.6572 0.7157 0.4545 0.058 Uiso 1 1 calc R
H3B H 0.7501 0.7889 0.4802 0.058 Uiso 1 1 calc R
H3C H 0.6033 0.7901 0.4924 0.058 Uiso 1 1 calc R
C4 C 0.8008(3) 0.6092(3) 0.50885(15) 0.0344(9) Uani 1 1 d .
H4A H 0.7744 0.5746 0.4803 0.052 Uiso 1 1 calc R
H4B H 0.8175 0.5639 0.5345 0.052 Uiso 1 1 calc R
H4C H 0.8772 0.6455 0.5019 0.052 Uiso 1 1 calc R
C5 C 0.6286(4) 0.8038(3) 0.58398(15) 0.0397(10) Uani 1 1 d .
H5A H 0.6389 0.8236 0.6171 0.060 Uiso 1 1 calc R
H5B H 0.5432 0.7798 0.5792 0.060 Uiso 1 1 calc R
H5C H 0.6433 0.8583 0.5630 0.060 Uiso 1 1 calc R
C6 C 0.8538(3) 0.7688(3) 0.57506(15) 0.0365(9) Uani 1 1 d .
H6A H 0.8640 0.8020 0.6054 0.055 Uiso 1 1 calc R
H6B H 0.8646 0.8141 0.5489 0.055 Uiso 1 1 calc R
H6C H 0.9170 0.7184 0.5725 0.055 Uiso 1 1 calc R
C7 C 0.4365(3) 0.6316(2) 0.61984(13) 0.0260(7) Uani 1 1 d .
C8 C 0.3618(3) 0.6927(3) 0.63236(14) 0.0296(8) Uani 1 1 d .
C11 C 0.2751(3) 0.7646(2) 0.64840(13) 0.0276(8) Uani 1 1 d .
C12 C 0.3114(3) 0.8594(3) 0.65193(15) 0.0332(9) Uani 1 1 d .
H12A H 0.3929 0.8780 0.6418 0.040 Uiso 1 1 calc R
C13 C 0.2298(4) 0.9272(3) 0.67012(15) 0.0400(10) Uani 1 1 d .
H13A H 0.2559 0.9916 0.6727 0.048 Uiso 1 1 calc R
C14 C 0.1109(4) 0.9014(3) 0.68453(16) 0.0424(10) Uani 1 1 d .
H14A H 0.0559 0.9477 0.6977 0.051 Uiso 1 1 calc R
C15 C 0.0720(4) 0.8086(3) 0.67989(14) 0.0376(9) Uani 1 1 d .
H15A H -0.0108 0.7913 0.6890 0.045 Uiso 1 1 calc R
C16 C 0.1528(3) 0.7400(3) 0.66206(14) 0.0328(9) Uani 1 1 d .
H16A H 0.1252 0.6760 0.6591 0.039 Uiso 1 1 calc R
C21 C 0.6662(3) 0.3635(2) 0.68315(14) 0.0279(8) Uani 1 1 d .
C22 C 0.7578(4) 0.3352(3) 0.65192(17) 0.0518(13) Uani 1 1 d .
H22A H 0.7753 0.3736 0.6249 0.062 Uiso 1 1 calc R
C23 C 0.8248(5) 0.2529(3) 0.6586(2) 0.0701(18) Uani 1 1 d .
H23A H 0.8884 0.2357 0.6366 0.084 Uiso 1 1 calc R
C24 C 0.8006(4) 0.1953(3) 0.69683(17) 0.0443(11) Uani 1 1 d .
H24A H 0.8473 0.1385 0.7014 0.053 Uiso 1 1 calc R
C25 C 0.7091(4) 0.2205(2) 0.72808(14) 0.0323(9) Uani 1 1 d .
H25A H 0.6900 0.1802 0.7542 0.039 Uiso 1 1 calc R
C26 C 0.6435(3) 0.3046(2) 0.72198(14) 0.0274(8) Uani 1 1 d .
H26A H 0.5819 0.3225 0.7447 0.033 Uiso 1 1 calc R
C31 C 0.6852(3) 0.5594(2) 0.70723(14) 0.0280(8) Uani 1 1 d .
C32 C 0.8133(3) 0.5453(3) 0.71380(14) 0.0349(9) Uani 1 1 d .
H32A H 0.8513 0.4893 0.7016 0.042 Uiso 1 1 calc R
C33 C 0.8866(4) 0.6111(3) 0.73780(18) 0.0484(12) Uani 1 1 d .
H33A H 0.9742 0.6004 0.7414 0.058 Uiso 1 1 calc R
C34 C 0.8327(4) 0.6921(3) 0.75650(16) 0.0445(11) Uani 1 1 d .
H34A H 0.8823 0.7362 0.7739 0.053 Uiso 1 1 calc R
C35 C 0.7062(4) 0.7086(3) 0.74976(15) 0.0369(9) Uani 1 1 d .
H35A H 0.6693 0.7650 0.7620 0.044 Uiso 1 1 calc R
C36 C 0.6325(3) 0.6437(2) 0.72532(14) 0.0306(8) Uani 1 1 d .
H36A H 0.5457 0.6563 0.7207 0.037 Uiso 1 1 calc R
C41 C 0.4478(3) 0.4712(2) 0.71041(12) 0.0234(7) Uani 1 1 d .
C42 C 0.3285(3) 0.4659(2) 0.69044(13) 0.0269(7) Uani 1 1 d .
H42A H 0.3205 0.4684 0.6568 0.032 Uiso 1 1 calc R
C43 C 0.2213(3) 0.4570(2) 0.71768(14) 0.0309(8) Uani 1 1 d .
H43A H 0.1409 0.4532 0.7032 0.037 Uiso 1 1 calc R
C44 C 0.2339(3) 0.4539(3) 0.76705(15) 0.0375(9) Uani 1 1 d .
H44A H 0.1614 0.4462 0.7863 0.045 Uiso 1 1 calc R
C45 C 0.3501(3) 0.4617(3) 0.78816(14) 0.0329(8) Uani 1 1 d .
H45A H 0.3573 0.4614 0.8218 0.040 Uiso 1 1 calc R
C46 C 0.4562(3) 0.4700(2) 0.76021(12) 0.0278(7) Uani 1 1 d .
H46A H 0.5361 0.4751 0.7749 0.033 Uiso 1 1 calc R
C51 C 0.4766(3) 0.4195(2) 0.49959(14) 0.0328(9) Uani 1 1 d .
C52 C 0.3777(4) 0.4313(3) 0.46816(16) 0.0472(11) Uani 1 1 d .
H52A H 0.2942 0.4362 0.4798 0.057 Uiso 1 1 calc R
C53 C 0.4010(5) 0.4361(4) 0.41964(17) 0.0645(14) Uani 1 1 d .
H53A H 0.3329 0.4452 0.3983 0.077 Uiso 1 1 calc R
C54 C 0.5192(5) 0.4278(3) 0.40205(18) 0.0550(12) Uani 1 1 d .
H54A H 0.5328 0.4301 0.3687 0.066 Uiso 1 1 calc R
C55 C 0.6194(4) 0.4163(3) 0.43228(16) 0.0465(11) Uani 1 1 d .
H55A H 0.7024 0.4119 0.4201 0.056 Uiso 1 1 calc R
C56 C 0.5974(4) 0.4112(3) 0.48094(14) 0.0377(9) Uani 1 1 d .
H56A H 0.6661 0.4019 0.5019 0.045 Uiso 1 1 calc R
C61 C 0.2809(3) 0.4205(2) 0.56834(13) 0.0277(8) Uani 1 1 d .
C62 C 0.2223(3) 0.5086(2) 0.56879(14) 0.0315(8) Uani 1 1 d .
H62A H 0.2714 0.5649 0.5668 0.038 Uiso 1 1 calc R
C63 C 0.0920(3) 0.5152(3) 0.57210(15) 0.0379(9) Uani 1 1 d .
H63A H 0.0526 0.5759 0.5725 0.045 Uiso 1 1 calc R
C64 C 0.0199(4) 0.4333(3) 0.57486(18) 0.0466(11) Uani 1 1 d .
H64A H -0.0689 0.4375 0.5773 0.056 Uiso 1 1 calc R
C65 C 0.0776(4) 0.3460(3) 0.57403(16) 0.0424(10) Uani 1 1 d .
H65A H 0.0281 0.2899 0.5757 0.051 Uiso 1 1 calc R
C66 C 0.2066(3) 0.3387(3) 0.57081(15) 0.0343(9) Uani 1 1 d .
H66A H 0.2451 0.2777 0.5703 0.041 Uiso 1 1 calc R
C71 C 0.4814(3) 0.2906(2) 0.57883(14) 0.0281(8) Uani 1 1 d .
C72 C 0.5177(4) 0.2255(3) 0.54528(16) 0.0426(10) Uani 1 1 d .
H72A H 0.5354 0.2462 0.5139 0.051 Uiso 1 1 calc R
C73 C 0.5291(4) 0.1289(3) 0.55657(17) 0.0490(12) Uani 1 1 d .
H73A H 0.5545 0.0847 0.5329 0.059 Uiso 1 1 calc R
C74 C 0.5035(4) 0.0981(3) 0.60182(17) 0.0434(10) Uani 1 1 d .
H74A H 0.5113 0.0326 0.6096 0.052 Uiso 1 1 calc R
C75 C 0.4664(4) 0.1625(3) 0.63582(15) 0.0362(9) Uani 1 1 d .
H75A H 0.4479 0.1415 0.6671 0.043 Uiso 1 1 calc R
C76 C 0.4561(3) 0.2584(2) 0.62432(14) 0.0320(9) Uani 1 1 d .
H76A H 0.4312 0.3026 0.6481 0.038 Uiso 1 1 calc R

loop_
_atom_site_aniso_label
_atom_site_aniso_U_11
_atom_site_aniso_U_22
_atom_site_aniso_U_33
_atom_site_aniso_U_23
_atom_site_aniso_U_13
_atom_site_aniso_U_12
Ru1 0.02181(13) 0.02154(13) 0.02395(14) 0.00258(11) 0.00097(12) -0.00142(11)
P1 0.0227(4) 0.0209(4) 0.0235(4) 0.0015(3) 0.0022(4) 0.0006(4)
P2 0.0267(5) 0.0229(4) 0.0256(5) 0.0020(4) 0.0015(4) -0.0034(3)
N1 0.0218(14) 0.0309(14) 0.0270(16) 0.0083(11) -0.0016(14) -0.0036(13)
N2 0.0307(16) 0.0304(15) 0.029(2) 0.0048(13) -0.0034(13) -0.0068(13)
C1 0.0247(18) 0.0279(18) 0.031(2) 0.0101(15) 0.0019(16) -0.0044(14)
C2 0.0307(19) 0.0301(19) 0.030(2) 0.0069(15) 0.0003(17) -0.0080(15)
C3 0.036(2) 0.039(2) 0.042(3) 0.016(2) -0.0040(19) -0.0070(17)
C4 0.0304(19) 0.037(2) 0.036(2) 0.0016(17) 0.0047(17) -0.0012(16)
C5 0.043(2) 0.029(2) 0.046(3) 0.0031(17) 0.009(2) -0.0028(16)
C6 0.037(2) 0.035(2) 0.037(2) 0.0052(17) 0.0020(19) -0.0109(17)
C7 0.0236(17) 0.0264(17) 0.0279(19) 0.0060(14) 0.0010(17) -0.0020(16)
C8 0.0273(19) 0.032(2) 0.030(2) 0.0056(16) -0.0034(17) -0.0043(16)
C11 0.0280(19) 0.0336(19) 0.021(2) 0.0035(15) 0.0005(15) 0.0053(15)
C12 0.0229(18) 0.035(2) 0.042(3) 0.0049(17) 0.0002(17) 0.0028(15)
C13 0.036(2) 0.033(2) 0.050(3) -0.0006(18) -0.003(2) 0.0028(16)
C14 0.039(2) 0.045(2) 0.044(3) -0.0047(19) -0.0003(19) 0.0127(18)
C15 0.0259(18) 0.051(2) 0.036(2) 0.0025(17) 0.002(2) 0.0012(19)
C16 0.035(2) 0.032(2) 0.031(2) -0.0022(16) 0.0000(17) -0.0021(16)
C21 0.0241(18) 0.0252(18) 0.034(2) 0.0005(15) 0.0012(16) -0.0032(14)
C22 0.061(3) 0.038(2) 0.056(3) 0.026(2) 0.032(3) 0.021(2)
C23 0.074(3) 0.051(3) 0.086(4) 0.029(3) 0.055(3) 0.034(3)
C24 0.045(2) 0.033(2) 0.055(3) 0.015(2) 0.010(2) 0.0142(18)
C25 0.040(2) 0.0247(18) 0.033(2) 0.0063(16) -0.0059(18) 0.0006(16)
C26 0.031(2) 0.0226(17) 0.028(2) -0.0012(15) -0.0006(16) -0.0009(14)
C31 0.0281(18) 0.0287(19) 0.027(2) 0.0049(14) 0.0035(15) -0.0021(14)
C32 0.0298(18) 0.0315(19) 0.043(2) 0.0016(18) -0.0048(16) -0.0006(16)
C33 0.037(2) 0.040(2) 0.069(3) 0.012(2) -0.017(2) -0.0135(18)
C34 0.056(3) 0.035(2) 0.043(3) 0.0047(19) -0.010(2) -0.0186(19)
C35 0.046(2) 0.031(2) 0.034(2) -0.0046(17) 0.0055(19) -0.0096(17)
C36 0.0320(19) 0.0286(19) 0.031(2) -0.0009(16) 0.0054(17) -0.0014(15)
C41 0.0237(16) 0.0188(15) 0.0276(18) -0.0004(14) 0.0042(14) 0.0024(14)
C42 0.0294(17) 0.0229(16) 0.0283(19) 0.0027(16) 0.0018(14) 0.0028(16)
C43 0.0183(16) 0.0268(17) 0.048(2) -0.0011(17) 0.0030(16) -0.0003(15)
C44 0.032(2) 0.0298(19) 0.051(3) 0.0034(18) 0.0168(18) 0.0015(16)
C45 0.039(2) 0.0278(18) 0.032(2) -0.0010(17) 0.0121(17) -0.0036(17)
C46 0.0311(18) 0.0217(16) 0.0306(19) -0.0011(15) 0.0039(14) -0.0003(15)
C51 0.040(2) 0.0264(18) 0.032(2) -0.0010(16) 0.0016(17) -0.0082(15)
C52 0.052(2) 0.058(3) 0.031(2) -0.0016(19) -0.003(2) 0.000(2)
C53 0.077(4) 0.088(4) 0.029(3) -0.003(2) -0.013(2) 0.003(3)
C54 0.087(3) 0.052(2) 0.026(2) 0.000(2) 0.011(3) -0.015(2)
C55 0.061(3) 0.045(2) 0.033(3) -0.0079(19) 0.013(2) -0.016(2)
C56 0.048(3) 0.037(2) 0.029(2) 0.0003(16) 0.0066(18) -0.0101(18)
C61 0.0244(18) 0.0289(18) 0.030(2) 0.0025(15) -0.0068(16) -0.0024(14)
C62 0.0308(19) 0.0303(19) 0.033(2) 0.0030(15) -0.0069(17) -0.0064(15)
C63 0.030(2) 0.032(2) 0.052(3) 0.0046(17) -0.0066(18) 0.0041(16)
C64 0.0235(19) 0.054(3) 0.063(3) 0.011(2) 0.0009(19) -0.0037(17)
C65 0.030(2) 0.039(2) 0.058(3) 0.0085(18) -0.003(2) -0.0094(18)
C66 0.032(2) 0.032(2) 0.040(2) 0.0018(17) -0.0004(18) -0.0059(16)
C71 0.0289(18) 0.0232(18) 0.032(2) 0.0000(15) 0.0016(16) -0.0033(14)
C72 0.056(3) 0.035(2) 0.037(3) 0.0034(18) 0.013(2) 0.0072(18)
C73 0.066(3) 0.026(2) 0.054(3) 0.0000(19) 0.012(2) 0.0138(18)
C74 0.050(2) 0.0264(19) 0.053(3) 0.011(2) -0.001(2) 0.0008(16)
C75 0.046(2) 0.029(2) 0.034(2) 0.0071(16) -0.0013(18) -0.0041(16)
C76 0.038(2) 0.0278(18) 0.030(2) -0.0018(15) -0.0006(17) -0.0071(16)

loop_
_atom_type_symbol
_atom_type_description
_atom_type_scat_dispersion_real
_atom_type_scat_dispersion_imag
_atom_type_scat_source
C C 0.0033 0.0016 'International Tables Vol C Tables 4.2.6.8 and 6.1.1.4'
H H 0.0000 0.0000 'International Tables Vol C Tables 4.2.6.8 and 6.1.1.4'
N N 0.0061 0.0033 'International Tables Vol C Tables 4.2.6.8 and 6.1.1.4'
Ru Ru -1.2594 0.8363 'International Tables Vol C Tables 4.2.6.8 and 6.1.1.4'
P P 0.1023 0.0942 'International Tables Vol C Tables 4.2.6.8 and 6.1.1.4'

loop_
_geom_angle_atom_site_label_1
_geom_angle_atom_site_label_2
_geom_angle_atom_site_label_3
_geom_angle
C7 Ru1 N1 86.92(12)
C7 Ru1 N2 87.15(12)
N1 Ru1 N2 74.63(11)
C7 Ru1 P1 89.80(10)
N1 Ru1 P1 167.83(8)
N2 Ru1 P1 93.51(8)
C7 Ru1 P2 102.42(10)
N1 Ru1 P2 93.75(8)
N2 Ru1 P2 164.68(9)
P1 Ru1 P2 98.40(3)
C41 P1 C31 99.55(15)
C41 P1 C21 102.48(15)
C31 P1 C21 100.63(16)
C41 P1 Ru1 120.85(11)
C31 P1 Ru1 108.81(11)
C21 P1 Ru1 120.80(13)
C51 P2 C61 100.07(17)
C51 P2 C71 101.38(17)
C61 P2 C71 99.01(15)
C51 P2 Ru1 108.75(11)
C61 P2 Ru1 121.21(12)
C71 P2 Ru1 122.69(12)
C1 N1 Ru1 115.0(2)
C2 N2 Ru1 117.0(2)
N1 C1 C4 107.1(3)
N1 C1 C3 109.0(3)
C4 C1 C3 108.8(3)
N1 C1 C2 106.1(3)
C4 C1 C2 113.1(3)
C3 C1 C2 112.6(3)
N2 C2 C6 109.1(3)
N2 C2 C5 108.1(3)
C6 C2 C5 107.5(3)
N2 C2 C1 107.0(3)
C6 C2 C1 112.3(3)
C5 C2 C1 112.6(3)
C8 C7 Ru1 175.8(3)
C7 C8 C11 178.5(4)
C12 C11 C16 118.4(3)
C12 C11 C8 121.0(3)
C16 C11 C8 120.6(3)
C13 C12 C11 120.6(3)
C14 C13 C12 120.3(4)
C15 C14 C13 119.9(4)
C14 C15 C16 120.5(4)
C15 C16 C11 120.3(3)
C22 C21 C26 117.0(3)
C22 C21 P1 117.7(3)
C26 C21 P1 125.3(3)
C21 C22 C23 121.7(4)
C24 C23 C22 120.6(4)
C25 C24 C23 119.2(4)
C24 C25 C26 120.2(4)
C25 C26 C21 121.2(3)
C32 C31 C36 117.7(3)
C32 C31 P1 122.7(3)
C36 C31 P1 119.4(3)
C33 C32 C31 121.5(4)
C34 C33 C32 120.1(4)
C33 C34 C35 119.5(4)
C34 C35 C36 120.7(4)
C35 C36 C31 120.5(4)
C42 C41 C46 117.4(3)
C42 C41 P1 119.8(3)
C46 C41 P1 122.8(2)
C43 C42 C41 122.4(3)
C42 C43 C44 118.4(3)
C45 C44 C43 120.9(3)
C44 C45 C46 119.7(4)
C45 C46 C41 121.2(3)
C52 C51 C56 118.1(4)
C52 C51 P2 122.6(3)
C56 C51 P2 119.2(3)
C51 C52 C53 119.8(4)
C54 C53 C52 121.3(4)
C53 C54 C55 120.3(4)
C54 C55 C56 119.0(4)
C55 C56 C51 121.5(4)
C62 C61 C66 118.7(3)
C62 C61 P2 117.6(2)
C66 C61 P2 123.7(3)
C61 C62 C63 120.5(3)
C64 C63 C62 120.0(3)
C65 C64 C63 119.6(3)
C64 C65 C66 120.9(3)
C65 C66 C61 120.3(3)
C72 C71 C76 118.3(3)
C72 C71 P2 122.9(3)
C76 C71 P2 118.7(3)
C71 C72 C73 121.1(4)
C74 C73 C72 120.0(4)
C73 C74 C75 119.7(3)
C74 C75 C76 119.9(4)
C71 C76 C75 121.1(4)

loop_
_geom_bond_atom_site_label_1
_geom_bond_atom_site_label_2
_geom_bond_distance
Ru1 C7 2.071(3)
Ru1 N1 2.198(3)
Ru1 N2 2.208(3)
Ru1 P1 2.2550(9)
Ru1 P2 2.2599(9)
P1 C41 1.844(3)
P1 C31 1.846(4)
P1 C21 1.849(3)
P2 C51 1.855(4)
P2 C61 1.856(3)
P2 C71 1.859(3)
N1 C1 1.515(4)
N2 C2 1.501(5)
C1 C4 1.522(5)
C1 C3 1.532(5)
C1 C2 1.548(5)
C2 C6 1.524(5)
C2 C5 1.527(5)
C7 C8 1.223(5)
C8 C11 1.441(5)
C11 C12 1.392(5)
C11 C16 1.401(5)
C12 C13 1.387(5)
C13 C14 1.378(5)
C14 C15 1.376(5)
C15 C16 1.386(5)
C21 C22 1.372(5)
C21 C26 1.392(5)
C22 C23 1.372(5)
C23 C24 1.370(6)
C24 C25 1.360(6)
C25 C26 1.384(5)
C31 C32 1.391(5)
C31 C36 1.407(5)
C32 C33 1.386(5)
C33 C34 1.379(6)
C34 C35 1.380(6)
C35 C36 1.386(5)
C41 C42 1.392(4)
C41 C46 1.405(5)
C42 C43 1.381(4)
C43 C44 1.397(5)
C44 C45 1.378(5)
C45 C46 1.381(5)
C51 C52 1.386(6)
C51 C56 1.394(5)
C52 C53 1.390(6)
C53 C54 1.358(7)
C54 C55 1.374(6)
C55 C56 1.391(6)
C61 C62 1.387(5)
C61 C66 1.398(5)
C62 C63 1.394(5)
C63 C64 1.387(5)
C64 C65 1.372(5)
C65 C66 1.381(5)
C71 C72 1.371(5)
C71 C76 1.384(5)
C72 C73 1.400(5)
C73 C74 1.373(6)
C74 C75 1.375(6)
C75 C76 1.391(5)
